data_7016755
loop_
_publ_author_name
'Bucht\'ik, Roman'
'Tr\'avn\'i\<cek, Zden\<ek'
'Van\<co, J\'an'
'Herchel, Radovan'
'Dvo\<r\'ak, Zden\<ek'

_publ_section_title
;
 Synthesis, characterization, DNA interaction and cleavage, and in
 vitro cytotoxicity of copper(ii) mixed-ligand complexes with
 2-phenyl-3-hydroxy-4(1H)-quinolinone.
;
_journal_issue 37
_journal_name_full 'Dalton transactions (Cambridge, England : 2003)'
_journal_page_first 9404
_journal_page_last 9412
_journal_paper_doi 10.1039/c1dt10674k
_journal_volume 40
_journal_year 2011
_chemical_formula_sum 'C25 H19 Cu N5 O5'
_chemical_formula_weight 532.99
_chemical_name_systematic
;
?
;
_space_group_IT_number 9
_symmetry_cell_setting monoclinic
_symmetry_space_group_name_Hall 'C -2yc'
_symmetry_space_group_name_H-M 'C 1 c 1'
_atom_sites_solution_hydrogens geom
_atom_sites_solution_primary direct
_atom_sites_solution_secondary difmap
_audit_creation_method SHELXL-97
_cell_angle_alpha 90.00
_cell_angle_beta 95.373(5)
_cell_angle_gamma 90.00
_cell_formula_units_Z 4
_cell_length_a 14.0853(7)
_cell_length_b 22.5202(11)
_cell_length_c 6.8273(4)
_cell_measurement_reflns_used 10113
_cell_measurement_temperature 100(2)
_cell_measurement_theta_max 33.2312
_cell_measurement_theta_min 2.9027
_cell_volume 2156.1(2)
_computing_structure_refinement 'SHELXL-97 (Sheldrick, 1997)'
_computing_structure_solution 'SHELXS-97 (Sheldrick, 1990)'
_diffrn_ambient_temperature 100(2)
_diffrn_detector_area_resol_mean 8.3611
_diffrn_measured_fraction_theta_full 0.999
_diffrn_measured_fraction_theta_max 0.999
_diffrn_measurement_device_type 'Xcalibur, Sapphire2, large Be window'
_diffrn_measurement_method '\w scans'
_diffrn_radiation_monochromator graphite
_diffrn_radiation_source 'Enhance (Mo) X-ray Source'
_diffrn_radiation_type MoK\a
_diffrn_radiation_wavelength 0.71073
_diffrn_reflns_av_R_equivalents 0.0302
_diffrn_reflns_av_sigmaI/netI 0.0234
_diffrn_reflns_limit_h_max 16
_diffrn_reflns_limit_h_min -13
_diffrn_reflns_limit_k_max 26
_diffrn_reflns_limit_k_min -26
_diffrn_reflns_limit_l_max 8
_diffrn_reflns_limit_l_min -8
_diffrn_reflns_number 9658
_diffrn_reflns_theta_full 25.00
_diffrn_reflns_theta_max 25.00
_diffrn_reflns_theta_min 2.91
_exptl_absorpt_coefficient_mu 1.065
_exptl_absorpt_correction_T_max 0.9010
_exptl_absorpt_correction_T_min 0.8152
_exptl_absorpt_correction_type multi-scan
_exptl_absorpt_process_details
;
CrysAlis RED, Oxford Diffraction Ltd.,
Version 1.171.33.52 (release 06-11-2009 CrysAlis171 .NET)
(compiled Nov 6 2009,16:24:50)
Empirical absorption correction using spherical harmonics,
implemented in SCALE3 ABSPACK scaling algorithm.
;
_exptl_crystal_density_diffrn 1.642
_exptl_crystal_density_method 'not measured'
_exptl_crystal_F_000 1092
_exptl_crystal_size_max 0.20
_exptl_crystal_size_mid 0.10
_exptl_crystal_size_min 0.10
_refine_diff_density_max 0.675
_refine_diff_density_min -0.470
_refine_diff_density_rms 0.072
_refine_ls_abs_structure_details 'Flack H D (1983), Acta Cryst. A39, 876-881'
_refine_ls_extinction_method none
_refine_ls_goodness_of_fit_ref 1.042
_refine_ls_hydrogen_treatment constr
_refine_ls_matrix_type full
_refine_ls_number_parameters 325
_refine_ls_number_reflns 3083
_refine_ls_number_restraints 2
_refine_ls_restrained_S_all 1.041
_refine_ls_R_factor_all 0.0316
_refine_ls_R_factor_gt 0.0296
_refine_ls_shift/su_max 0.000
_refine_ls_shift/su_mean 0.000
_refine_ls_structure_factor_coef Fsqd
_refine_ls_weighting_details 'calc w=1/[\s^2^(Fo^2^)+(0.0605P)^2^+0.0000P] where P=(Fo^2^+2Fc^2^)/3'
_refine_ls_weighting_scheme calc
_refine_ls_wR_factor_gt 0.0750
_refine_ls_wR_factor_ref 0.0759
_reflns_number_gt 2932
_reflns_number_total 3083
_reflns_threshold_expression >2sigma(I)
_cod_data_source_file c1dt10674k.txt
_cod_data_source_block 3
_cod_original_sg_symbol_H-M Cc
_cod_database_code 7016755

loop_
_symmetry_equiv_pos_as_xyz
'x, y, z'
'x, -y, z+1/2'
'x+1/2, y+1/2, z'
'x+1/2, -y+1/2, z+1/2'

loop_
_atom_site_label
_atom_site_type_symbol
_atom_site_fract_x
_atom_site_fract_y
_atom_site_fract_z
_atom_site_U_iso_or_equiv
_atom_site_adp_type
_atom_site_occupancy
_atom_site_symmetry_multiplicity
_atom_site_calc_flag
_atom_site_refinement_flags
Cu1 Cu 0.34856(3) 0.534774(15) 0.38037(4) 0.01604(12) Uani 1 1 d .
O1 O 0.40780(18) 0.46188(10) 0.4714(4) 0.0211(6) Uani 1 1 d .
O2 O 0.46965(16) 0.57002(10) 0.4856(3) 0.0178(5) Uani 1 1 d .
O3 O 0.81185(16) 0.34611(11) 0.6530(4) 0.0255(5) Uani 1 1 d .
O4 O 0.94069(17) 0.33654(11) 0.5052(4) 0.0270(6) Uani 1 1 d .
O5 O 0.93952(18) 0.39474(10) 0.7582(4) 0.0285(6) Uani 1 1 d .
N1 N 0.6559(2) 0.43614(13) 0.6295(4) 0.0173(6) Uani 1 1 d .
H1B H 0.6963 0.4067 0.6541 0.021 Uiso 1 1 calc R
N2 N 0.2306(2) 0.49058(13) 0.2840(4) 0.0169(6) Uani 1 1 d .
N3 N 0.28818(19) 0.61347(11) 0.3241(4) 0.0150(6) Uani 1 1 d .
N4 N 0.1334(2) 0.57593(13) 0.2238(4) 0.0196(6) Uani 1 1 d .
H4B H 0.0751 0.5871 0.1825 0.023 Uiso 1 1 calc R
N5 N 0.89748(19) 0.35890(11) 0.6385(4) 0.0203(6) Uani 1 1 d .
C1 C 0.2362(3) 0.43031(16) 0.2828(5) 0.0211(7) Uani 1 1 d .
H1A H 0.2962 0.4124 0.3211 0.025 Uiso 1 1 calc R
C2 C 0.1590(3) 0.39327(18) 0.2288(5) 0.0227(8) Uani 1 1 d .
H2A H 0.1658 0.3513 0.2289 0.027 Uiso 1 1 calc R
C3 C 0.0709(3) 0.42036(17) 0.1742(6) 0.0239(9) Uani 1 1 d .
H3A H 0.0163 0.3967 0.1375 0.029 Uiso 1 1 calc R
C4 C 0.0636(3) 0.48051(17) 0.1736(5) 0.0214(8) Uani 1 1 d .
H4A H 0.0040 0.4989 0.1348 0.026 Uiso 1 1 calc R
C5 C 0.1454(3) 0.5162(2) 0.2313(5) 0.0193(8) Uani 1 1 d .
C6 C 0.1947(2) 0.62229(15) 0.2681(5) 0.0178(7) Uani 1 1 d .
C7 C 0.1545(3) 0.67914(16) 0.2531(5) 0.0226(8) Uani 1 1 d .
H7A H 0.0893 0.6841 0.2063 0.027 Uiso 1 1 calc R
C8 C 0.2104(3) 0.72795(16) 0.3069(5) 0.0260(8) Uani 1 1 d .
H8A H 0.1835 0.7666 0.3074 0.031 Uiso 1 1 calc R
C9 C 0.3070(2) 0.71907(15) 0.3602(5) 0.0227(8) Uani 1 1 d .
H9A H 0.3481 0.7519 0.3909 0.027 Uiso 1 1 calc R
C10 C 0.3425(3) 0.66208(13) 0.3681(6) 0.0202(7) Uani 1 1 d .
H10A H 0.4085 0.6566 0.4065 0.024 Uiso 1 1 calc R
C13 C 0.5315(3) 0.52813(17) 0.5388(5) 0.0184(9) Uani 1 1 d .
C14 C 0.4993(3) 0.47008(15) 0.5231(5) 0.0163(8) Uani 1 1 d .
C15 C 0.5644(2) 0.42241(16) 0.5674(5) 0.0167(7) Uani 1 1 d .
C16 C 0.6894(2) 0.49308(15) 0.6565(5) 0.0161(7) Uani 1 1 d .
C17 C 0.6283(2) 0.54081(15) 0.6087(5) 0.0158(7) Uani 1 1 d .
C18 C 0.6651(2) 0.59936(15) 0.6351(5) 0.0192(7) Uani 1 1 d .
H18A H 0.6243 0.6324 0.6062 0.023 Uiso 1 1 calc R
C19 C 0.7578(2) 0.60849(15) 0.7013(5) 0.0208(8) Uani 1 1 d .
H19A H 0.7821 0.6477 0.7154 0.025 Uiso 1 1 calc R
C20 C 0.8180(2) 0.55926(16) 0.7492(5) 0.0199(7) Uani 1 1 d .
H20A H 0.8827 0.5660 0.7967 0.024 Uiso 1 1 calc R
C21 C 0.7855(2) 0.50293(15) 0.7288(5) 0.0191(7) Uani 1 1 d .
H21A H 0.8267 0.4704 0.7626 0.023 Uiso 1 1 calc R
C22 C 0.5371(2) 0.35945(15) 0.5525(5) 0.0173(7) Uani 1 1 d .
C23 C 0.5742(2) 0.31822(14) 0.6899(5) 0.0202(7) Uani 1 1 d .
H23A H 0.6215 0.3301 0.7906 0.024 Uiso 1 1 calc R
C24 C 0.5430(3) 0.25989(15) 0.6820(5) 0.0248(8) Uani 1 1 d .
H24A H 0.5686 0.2322 0.7777 0.030 Uiso 1 1 calc R
C25 C 0.4750(3) 0.24192(16) 0.5360(5) 0.0277(8) Uani 1 1 d .
H25A H 0.4518 0.2023 0.5343 0.033 Uiso 1 1 calc R
C26 C 0.4406(3) 0.28133(15) 0.3928(5) 0.0251(8) Uani 1 1 d .
H26A H 0.3963 0.2681 0.2884 0.030 Uiso 1 1 calc R
C27 C 0.4697(2) 0.34035(15) 0.3987(5) 0.0223(8) Uani 1 1 d .
H27A H 0.4446 0.3675 0.3007 0.027 Uiso 1 1 calc R

loop_
_atom_site_aniso_label
_atom_site_aniso_U_11
_atom_site_aniso_U_22
_atom_site_aniso_U_33
_atom_site_aniso_U_23
_atom_site_aniso_U_13
_atom_site_aniso_U_12
Cu1 0.0088(2) 0.01460(18) 0.0249(2) -0.00037(19) 0.00291(14) 0.00019(17)
O1 0.0094(13) 0.0163(13) 0.0371(15) 0.0008(10) -0.0008(11) -0.0019(9)
O2 0.0106(12) 0.0179(12) 0.0254(12) -0.0004(10) 0.0041(10) 0.0029(10)
O3 0.0087(12) 0.0251(13) 0.0433(14) 0.0024(11) 0.0051(10) -0.0012(10)
O4 0.0170(13) 0.0263(13) 0.0384(15) -0.0063(11) 0.0058(11) 0.0016(11)
O5 0.0175(13) 0.0234(13) 0.0433(15) -0.0090(11) -0.0034(11) -0.0006(10)
N1 0.0121(15) 0.0180(16) 0.0222(15) 0.0011(12) 0.0040(12) 0.0049(12)
N2 0.0116(16) 0.0172(16) 0.0225(15) -0.0021(13) 0.0050(12) -0.0006(12)
N3 0.0088(14) 0.0159(14) 0.0210(14) 0.0009(11) 0.0053(11) 0.0002(11)
N4 0.0075(14) 0.0219(15) 0.0291(16) 0.0008(12) 0.0009(11) 0.0022(12)
N5 0.0138(15) 0.0152(13) 0.0311(16) 0.0035(12) -0.0024(12) 0.0001(12)
C1 0.0129(17) 0.025(2) 0.0257(18) -0.0025(15) 0.0039(14) -0.0010(15)
C2 0.021(2) 0.0218(19) 0.025(2) -0.0052(16) 0.0017(15) -0.0067(16)
C3 0.013(2) 0.032(2) 0.027(2) -0.0079(17) 0.0057(15) -0.0109(16)
C4 0.0097(18) 0.0282(19) 0.0263(19) -0.0028(15) 0.0010(15) -0.0068(15)
C5 0.015(2) 0.030(2) 0.0140(18) -0.0015(16) 0.0065(14) 0.0016(17)
C6 0.0138(17) 0.0222(18) 0.0183(17) 0.0012(14) 0.0055(14) -0.0049(14)
C7 0.0112(17) 0.0237(18) 0.033(2) 0.0040(15) 0.0025(15) 0.0003(14)
C8 0.0223(19) 0.0199(17) 0.037(2) 0.0065(16) 0.0072(16) 0.0030(16)
C9 0.0142(17) 0.0201(16) 0.034(2) 0.0009(14) 0.0017(16) -0.0056(14)
C10 0.0118(16) 0.0193(14) 0.0296(17) -0.0019(17) 0.0031(13) -0.0007(17)
C13 0.015(2) 0.029(2) 0.0135(17) -0.0010(14) 0.0093(15) -0.0019(15)
C14 0.0098(18) 0.026(2) 0.0137(18) -0.0022(13) 0.0021(14) -0.0018(14)
C15 0.0151(19) 0.0225(19) 0.0130(16) 0.0024(14) 0.0041(13) 0.0044(15)
C16 0.0160(18) 0.0194(17) 0.0142(16) 0.0011(14) 0.0086(14) 0.0039(14)
C17 0.0101(17) 0.0239(18) 0.0135(16) -0.0025(13) 0.0021(13) -0.0011(13)
C18 0.0152(18) 0.0199(17) 0.0230(17) 0.0002(14) 0.0039(14) 0.0048(14)
C19 0.0193(19) 0.0184(17) 0.0258(19) -0.0024(14) 0.0076(15) -0.0055(14)
C20 0.0092(16) 0.0298(18) 0.0209(17) -0.0036(15) 0.0028(13) -0.0010(14)
C21 0.0149(18) 0.0233(18) 0.0204(17) -0.0015(14) 0.0081(14) 0.0035(14)
C22 0.0130(17) 0.0180(17) 0.0221(17) -0.0015(14) 0.0072(14) 0.0034(14)
C23 0.0157(17) 0.0217(17) 0.0239(17) -0.0002(14) 0.0057(14) 0.0060(14)
C24 0.026(2) 0.0178(17) 0.0315(19) 0.0044(15) 0.0088(16) 0.0069(15)
C25 0.032(2) 0.0181(17) 0.035(2) -0.0012(15) 0.0123(17) 0.0019(15)
C26 0.0197(19) 0.0233(18) 0.0325(19) -0.0057(15) 0.0039(16) -0.0002(15)
C27 0.0217(19) 0.0214(18) 0.0243(18) 0.0022(14) 0.0058(15) 0.0058(14)

loop_
_atom_type_symbol
_atom_type_description
_atom_type_scat_dispersion_real
_atom_type_scat_dispersion_imag
_atom_type_scat_source
C C 0.0033 0.0016 'International Tables Vol C Tables 4.2.6.8 and 6.1.1.4'
H H 0.0000 0.0000 'International Tables Vol C Tables 4.2.6.8 and 6.1.1.4'
N N 0.0061 0.0033 'International Tables Vol C Tables 4.2.6.8 and 6.1.1.4'
O O 0.0106 0.0060 'International Tables Vol C Tables 4.2.6.8 and 6.1.1.4'
Cu Cu 0.3201 1.2651 'International Tables Vol C Tables 4.2.6.8 and 6.1.1.4'

loop_
_geom_angle_atom_site_label_1
_geom_angle_atom_site_label_2
_geom_angle_atom_site_label_3
_geom_angle
O1 Cu1 O2 83.71(10)
O1 Cu1 N3 172.26(11)
O2 Cu1 N3 92.97(10)
O1 Cu1 N2 90.20(12)
O2 Cu1 N2 173.90(11)
N3 Cu1 N2 93.03(12)
C14 O1 Cu1 110.6(2)
C13 O2 Cu1 110.1(2)
C15 N1 C16 124.1(3)
C15 N1 H1B 117.9
C16 N1 H1B 117.9
C5 N2 C1 118.4(3)
C5 N2 Cu1 124.5(3)
C1 N2 Cu1 116.9(2)
C6 N3 C10 117.4(3)
C6 N3 Cu1 125.0(2)
C10 N3 Cu1 117.1(2)
C5 N4 C6 132.4(3)
C5 N4 H4B 113.8
C6 N4 H4B 113.8
O4 N5 O3 120.3(3)
O4 N5 O5 120.1(3)
O3 N5 O5 119.7(3)
N2 C1 C2 123.7(3)
N2 C1 H1A 118.1
C2 C1 H1A 118.1
C1 C2 C3 117.4(4)
C1 C2 H2A 121.3
C3 C2 H2A 121.3
C4 C3 C2 120.0(3)
C4 C3 H3A 120.0
C2 C3 H3A 120.0
C3 C4 C5 120.0(4)
C3 C4 H4A 120.0
C5 C4 H4A 120.0
N2 C5 N4 122.6(3)
N2 C5 C4 120.4(4)
N4 C5 C4 117.0(3)
N3 C6 N4 121.8(3)
N3 C6 C7 122.2(3)
N4 C6 C7 116.0(3)
C8 C7 C6 119.4(3)
C8 C7 H7A 120.3
C6 C7 H7A 120.3
C7 C8 C9 118.4(3)
C7 C8 H8A 120.8
C9 C8 H8A 120.8
C10 C9 C8 119.2(3)
C10 C9 H9A 120.4
C8 C9 H9A 120.4
N3 C10 C9 123.4(4)
N3 C10 H10A 118.3
C9 C10 H10A 118.3
O2 C13 C14 116.9(4)
O2 C13 C17 122.4(3)
C14 C13 C17 120.6(3)
O1 C14 C13 117.3(3)
O1 C14 C15 123.0(3)
C13 C14 C15 119.7(4)
N1 C15 C14 117.9(3)
N1 C15 C22 118.5(3)
C14 C15 C22 123.6(3)
N1 C16 C17 119.4(3)
N1 C16 C21 120.0(3)
C17 C16 C21 120.7(3)
C16 C17 C18 118.3(3)
C16 C17 C13 118.1(3)
C18 C17 C13 123.5(3)
C19 C18 C17 120.7(3)
C19 C18 H18A 119.7
C17 C18 H18A 119.7
C18 C19 C20 119.7(3)
C18 C19 H19A 120.1
C20 C19 H19A 120.1
C21 C20 C19 121.4(3)
C21 C20 H20A 119.3
C19 C20 H20A 119.3
C20 C21 C16 119.1(3)
C20 C21 H21A 120.4
C16 C21 H21A 120.4
C23 C22 C27 118.8(3)
C23 C22 C15 121.3(3)
C27 C22 C15 119.8(3)
C24 C23 C22 120.7(3)
C24 C23 H23A 119.7
C22 C23 H23A 119.7
C25 C24 C23 120.3(3)
C25 C24 H24A 119.9
C23 C24 H24A 119.9
C26 C25 C24 120.0(3)
C26 C25 H25A 120.0
C24 C25 H25A 120.0
C25 C26 C27 120.9(3)
C25 C26 H26A 119.6
C27 C26 H26A 119.6
C26 C27 C22 119.2(3)
C26 C27 H27A 120.4
C22 C27 H27A 120.4

loop_
_geom_bond_atom_site_label_1
_geom_bond_atom_site_label_2
_geom_bond_distance
Cu1 O1 1.918(2)
Cu1 O2 1.956(2)
Cu1 N3 1.988(3)
Cu1 N2 1.995(3)
O1 C14 1.317(5)
O2 C13 1.312(5)
O3 N5 1.253(3)
O4 N5 1.247(4)
O5 N5 1.257(4)
N1 C15 1.354(5)
N1 C16 1.373(5)
N1 H1B 0.8800
N2 C5 1.350(5)
N2 C1 1.360(5)
N3 C6 1.351(4)
N3 C10 1.353(4)
N4 C5 1.356(5)
N4 C6 1.370(4)
N4 H4B 0.8800
C1 C2 1.393(5)
C1 H1A 0.9500
C2 C3 1.401(6)
C2 H2A 0.9500
C3 C4 1.359(5)
C3 H3A 0.9500
C4 C5 1.430(5)
C4 H4A 0.9500
C6 C7 1.400(5)
C7 C8 1.382(5)
C7 H7A 0.9500
C8 C9 1.390(5)
C8 H8A 0.9500
C9 C10 1.376(5)
C9 H9A 0.9500
C10 H10A 0.9500
C13 C14 1.385(5)
C13 C17 1.430(6)
C14 C15 1.425(5)
C15 C22 1.470(5)
C16 C17 1.396(5)
C16 C21 1.414(5)
C17 C18 1.422(5)
C18 C19 1.357(5)
C18 H18A 0.9500
C19 C20 1.415(5)
C19 H19A 0.9500
C20 C21 1.351(5)
C20 H20A 0.9500
C21 H21A 0.9500
C22 C23 1.387(5)
C22 C27 1.415(5)
C23 C24 1.385(5)
C23 H23A 0.9500
C24 C25 1.377(5)
C24 H24A 0.9500
C25 C26 1.375(5)
C25 H25A 0.9500
C26 C27 1.390(5)
C26 H26A 0.9500
C27 H27A 0.9500

loop_
_geom_hbond_atom_site_label_D
_geom_hbond_atom_site_label_H
_geom_hbond_atom_site_label_A
_geom_hbond_distance_DH
_geom_hbond_distance_HA
_geom_hbond_distance_DA
_geom_hbond_angle_DHA
_geom_hbond_site_symmetry_A
N1 H1B O3 0.88 2.12 2.983(4) 165.0 .
N4 H4B O5 0.88 2.07 2.841(4) 146.5 2_464
